data_4120558
loop_
_publ_author_name
'Takezawa, Hiroki'
'Murase, Takashi'
'Resnati, Giuseppe'
'Metrangolo, Pierangelo'
'Fujita, Makoto'

_publ_contact_author 'Makoto Fujita'
_publ_section_title
;
 Recognition of polyfluorinated compounds through self-aggregation in a
 cavity.
;
_journal_issue 5
_journal_name_full 'Journal of the American Chemical Society'
_journal_page_first 1786
_journal_page_last 1788
_journal_paper_doi 10.1021/ja412893c
_journal_volume 136
_journal_year 2014
_chemical_formula_sum 'C124.8 H152.4 F8.4 N45.48 O85.02 Pd6'
_chemical_formula_weight 4447.97
_chemical_name_systematic
; 
 ? 
;
_space_group_IT_number 88
_symmetry_cell_setting tetragonal
_symmetry_space_group_name_Hall '-I 4ad'
_symmetry_space_group_name_H-M 'I 41/a :2'
_atom_sites_solution_hydrogens geom
_atom_sites_solution_primary direct
_atom_sites_solution_secondary difmap
_audit_creation_method SHELXL-97
_cell_angle_alpha 90.00
_cell_angle_beta 90.00
_cell_angle_gamma 90.00
_cell_formula_units_Z 4
_cell_length_a 26.059(2)
_cell_length_b 26.059(2)
_cell_length_c 31.879(3)
_cell_measurement_reflns_used 9515
_cell_measurement_temperature 90(2)
_cell_measurement_theta_max 27.635
_cell_measurement_theta_min 2.554
_cell_volume 21648(3)
_computing_cell_refinement 'Bruker SAINT'
_computing_data_collection 'Bruker APEX-II'
_computing_data_reduction 'Bruker SAINT'
_computing_molecular_graphics 'Bruker XP'
_computing_publication_material 'Bruker SHELXTL'
_computing_structure_refinement 'SHELXL-97 (Sheldrick, 1997)'
_computing_structure_solution 'SHELXS-97 (Sheldrick, 1990)'
_diffrn_ambient_temperature 90(2)
_diffrn_measured_fraction_theta_full 0.997
_diffrn_measured_fraction_theta_max 0.997
_diffrn_measurement_device_type 'CCD area detector'
_diffrn_measurement_method 'omega scan'
_diffrn_radiation_monochromator 'focusing mirror'
_diffrn_radiation_source 'fine-focus sealed tube'
_diffrn_radiation_type MoK\a
_diffrn_radiation_wavelength 0.71073
_diffrn_reflns_av_R_equivalents 0.0240
_diffrn_reflns_av_sigmaI/netI 0.0135
_diffrn_reflns_limit_h_max 33
_diffrn_reflns_limit_h_min -33
_diffrn_reflns_limit_k_max 33
_diffrn_reflns_limit_k_min -34
_diffrn_reflns_limit_l_max 41
_diffrn_reflns_limit_l_min -40
_diffrn_reflns_number 121560
_diffrn_reflns_theta_full 27.70
_diffrn_reflns_theta_max 27.70
_diffrn_reflns_theta_min 1.56
_diffrn_standards_decay_% none
_exptl_absorpt_coefficient_mu 0.587
_exptl_absorpt_correction_T_max 0.9329
_exptl_absorpt_correction_T_min 0.8817
_exptl_absorpt_correction_type multi-scan
_exptl_absorpt_process_details SADABS
_exptl_crystal_colour colorless
_exptl_crystal_density_diffrn 1.365
_exptl_crystal_density_method 'not measured'
_exptl_crystal_description Block
_exptl_crystal_F_000 9005
_exptl_crystal_size_max 0.22
_exptl_crystal_size_mid 0.22
_exptl_crystal_size_min 0.12
_refine_diff_density_max 1.631
_refine_diff_density_min -0.714
_refine_diff_density_rms 0.161
_refine_ls_extinction_method none
_refine_ls_goodness_of_fit_ref 1.042
_refine_ls_hydrogen_treatment mixed
_refine_ls_matrix_type full
_refine_ls_number_parameters 829
_refine_ls_number_reflns 12647
_refine_ls_number_restraints 171
_refine_ls_restrained_S_all 1.046
_refine_ls_R_factor_all 0.0870
_refine_ls_R_factor_gt 0.0689
_refine_ls_shift/su_max 0.001
_refine_ls_shift/su_mean 0.000
_refine_ls_structure_factor_coef Fsqd
_refine_ls_weighting_details 'calc w=1/[\s^2^(Fo^2^)+(0.1216P)^2^+183.5439P] where P=(Fo^2^+2Fc^2^)/3'
_refine_ls_weighting_scheme calc
_refine_ls_wR_factor_gt 0.1922
_refine_ls_wR_factor_ref 0.2206
_reflns_number_gt 10024
_reflns_number_total 12647
_reflns_threshold_expression >2sigma(I)
_cod_data_source_file ja412893c_si_006.cif
_cod_data_source_block 1-3c
_cod_depositor_comments
;
The following automatic conversions were performed:

'_symmetry_cell_setting' value 'Tetragonal' changed to 'tetragonal'
according to
/usr/data/users/saulius/automatic-downloads/current/ACS/lib/dictionaries/cif_core.dic
dictionary named 'cif_core.dic' version 2.4.2 from 2011-04-26.

Automatic conversion script
Id: cif_fix_values 2281 2013-09-26 08:29:07Z andrius 
;
_cod_original_sg_symbol_H-M I4(1)/a
_cod_original_formula_sum 'C124.80 H152.40 F8.40 N45.48 O85.02 Pd6'
_cod_database_code 4120558

loop_
_symmetry_equiv_pos_as_xyz
'x, y, z'
'-x+1/2, -y, z+1/2'
'-y+3/4, x+1/4, z+1/4'
'y+3/4, -x+3/4, z+3/4'
'x+1/2, y+1/2, z+1/2'
'-x+1, -y+1/2, z+1'
'-y+5/4, x+3/4, z+3/4'
'y+5/4, -x+5/4, z+5/4'
'-x, -y, -z'
'x-1/2, y, -z-1/2'
'y-3/4, -x-1/4, -z-1/4'
'-y-3/4, x-3/4, -z-3/4'
'-x+1/2, -y+1/2, -z+1/2'
'x, y+1/2, -z'
'y-1/4, -x+1/4, -z+1/4'
'-y-1/4, x-1/4, -z-1/4'

loop_
_atom_site_label
_atom_site_type_symbol
_atom_site_fract_x
_atom_site_fract_y
_atom_site_fract_z
_atom_site_U_iso_or_equiv
_atom_site_adp_type
_atom_site_occupancy
_atom_site_symmetry_multiplicity
_atom_site_calc_flag
_atom_site_refinement_flags
_atom_site_disorder_assembly
_atom_site_disorder_group
Pd1 Pd 0.5000 0.2500 0.086662(13) 0.02771(14) Uani 1 2 d S . .
Pd2 Pd 0.714538(12) -0.035446(12) 0.376514(9) 0.02579(12) Uani 1 1 d . A .
N1 N 0.65062(14) -0.01176(14) 0.34560(11) 0.0298(7) Uani 1 1 d . . .
N2 N 0.71203(14) 0.03400(13) 0.40557(11) 0.0294(7) Uani 1 1 d . . .
N3 N 0.77868(16) -0.06001(16) 0.40822(13) 0.0384(9) Uani 1 1 d . . .
N4 N 0.71531(19) -0.10665(17) 0.34857(14) 0.0431(10) Uani 1 1 d . . .
N5 N 0.47155(15) 0.04007(16) 0.30753(13) 0.0363(8) Uani 1 1 d . . .
N6 N 0.43242(14) 0.09150(16) 0.25534(12) 0.0349(8) Uani 1 1 d . . .
N7 N 0.49232(14) 0.19758(14) 0.13361(12) 0.0292(7) Uani 1 1 d . . .
N8 N 0.49138(18) 0.19692(19) 0.03943(13) 0.0453(11) Uani 1 1 d . . .
N9 N 0.52274(14) 0.08023(16) 0.25545(12) 0.0338(8) Uani 1 1 d . . .
C1 C 0.60407(18) -0.02105(18) 0.36198(15) 0.0351(9) Uani 1 1 d . . .
H1 H 0.6015 -0.0419 0.3864 0.042 Uiso 1 1 calc R . .
C2 C 0.55986(18) -0.00137(18) 0.34453(15) 0.0347(9) Uani 1 1 d . . .
H2 H 0.5274 -0.0082 0.3569 0.042 Uiso 1 1 calc R . .
C3 C 0.56350(17) 0.02862(18) 0.30855(14) 0.0334(9) Uani 1 1 d . . .
C4 C 0.61147(18) 0.03787(19) 0.29150(14) 0.0348(9) Uani 1 1 d . . .
H4 H 0.6149 0.0581 0.2669 0.042 Uiso 1 1 calc R . .
C5 C 0.65435(17) 0.01735(18) 0.31074(13) 0.0323(9) Uani 1 1 d . . .
H5 H 0.6873 0.0239 0.2991 0.039 Uiso 1 1 calc R . .
C6 C 0.51636(17) 0.05054(18) 0.28944(14) 0.0337(9) Uani 1 1 d . . .
C7A C 0.7731(8) -0.0563(7) 0.4532(8) 0.043(4) Uani 0.629(16) 1 d P A 1
H7AA H 0.7994 -0.0774 0.4669 0.065 Uiso 0.629(16) 1 calc PR A 1
H7AB H 0.7390 -0.0686 0.4613 0.065 Uiso 0.629(16) 1 calc PR A 1
H7AC H 0.7771 -0.0205 0.4619 0.065 Uiso 0.629(16) 1 calc PR A 1
C8A C 0.7646(4) -0.1282(4) 0.3530(5) 0.053(3) Uani 0.629(16) 1 d P A 1
H8AA H 0.7893 -0.1112 0.3339 0.063 Uiso 0.629(16) 1 calc PR A 1
H8AB H 0.7640 -0.1654 0.3467 0.063 Uiso 0.629(16) 1 calc PR A 1
C9A C 0.6706(9) -0.1387(9) 0.3611(7) 0.041(4) Uani 0.629(16) 1 d P A 1
H9AA H 0.6766 -0.1744 0.3528 0.061 Uiso 0.629(16) 1 calc PR A 1
H9AB H 0.6396 -0.1259 0.3471 0.061 Uiso 0.629(16) 1 calc PR A 1
H9AC H 0.6660 -0.1368 0.3916 0.061 Uiso 0.629(16) 1 calc PR A 1
C25A C 0.7790(5) -0.1187(4) 0.3985(4) 0.049(3) Uani 0.629(16) 1 d P A 1
H25A H 0.8136 -0.1329 0.4041 0.059 Uiso 0.629(16) 1 calc PR A 1
H25B H 0.7542 -0.1364 0.4171 0.059 Uiso 0.629(16) 1 calc PR A 1
C26A C 0.7031(6) -0.1023(4) 0.2996(3) 0.053(3) Uani 0.629(16) 1 d P A 1
H26A H 0.7033 -0.1367 0.2870 0.080 Uiso 0.629(16) 1 calc PR A 1
H26B H 0.7293 -0.0810 0.2860 0.080 Uiso 0.629(16) 1 calc PR A 1
H26C H 0.6693 -0.0867 0.2956 0.080 Uiso 0.629(16) 1 calc PR A 1
C27A C 0.8230(3) -0.0358(5) 0.3904(4) 0.052(3) Uani 0.629(16) 1 d P A 1
H27A H 0.8540 -0.0498 0.4035 0.079 Uiso 0.629(16) 1 calc PR A 1
H27B H 0.8213 0.0013 0.3955 0.079 Uiso 0.629(16) 1 calc PR A 1
H27C H 0.8239 -0.0423 0.3602 0.079 Uiso 0.629(16) 1 calc PR A 1
C7B C 0.7648(18) -0.0741(14) 0.4540(16) 0.061(9) Uani 0.371(16) 1 d P A 2
H7BA H 0.7953 -0.0878 0.4682 0.092 Uiso 0.371(16) 1 calc PR A 2
H7BB H 0.7377 -0.1001 0.4540 0.092 Uiso 0.371(16) 1 calc PR A 2
H7BC H 0.7528 -0.0434 0.4688 0.092 Uiso 0.371(16) 1 calc PR A 2
C8B C 0.7615(7) -0.1364(6) 0.3771(7) 0.041(4) Uani 0.371(16) 1 d P A 2
H8BA H 0.7463 -0.1500 0.4033 0.049 Uiso 0.371(16) 1 calc PR A 2
H8BB H 0.7753 -0.1658 0.3610 0.049 Uiso 0.371(16) 1 calc PR A 2
C9B C 0.6775(19) -0.1331(18) 0.3640(19) 0.086(17) Uani 0.371(16) 1 d P A 2
H9BA H 0.6833 -0.1696 0.3588 0.129 Uiso 0.371(16) 1 calc PR A 2
H9BB H 0.6454 -0.1224 0.3507 0.129 Uiso 0.371(16) 1 calc PR A 2
H9BC H 0.6753 -0.1270 0.3943 0.129 Uiso 0.371(16) 1 calc PR A 2
C25B C 0.8030(7) -0.1017(8) 0.3874(5) 0.042(4) Uani 0.371(16) 1 d P A 2
H25C H 0.8283 -0.1185 0.4060 0.050 Uiso 0.371(16) 1 calc PR A 2
H25D H 0.8207 -0.0898 0.3617 0.050 Uiso 0.371(16) 1 calc PR A 2
C26B C 0.7353(7) -0.1029(6) 0.3068(4) 0.040(4) Uani 0.371(16) 1 d P A 2
H26D H 0.7338 -0.1366 0.2933 0.060 Uiso 0.371(16) 1 calc PR A 2
H26E H 0.7710 -0.0911 0.3079 0.060 Uiso 0.371(16) 1 calc PR A 2
H26F H 0.7147 -0.0783 0.2907 0.060 Uiso 0.371(16) 1 calc PR A 2
C27B C 0.8219(6) -0.0157(8) 0.4151(7) 0.053(5) Uani 0.371(16) 1 d P A 2
H27D H 0.8494 -0.0290 0.4331 0.080 Uiso 0.371(16) 1 calc PR A 2
H27E H 0.8061 0.0142 0.4286 0.080 Uiso 0.371(16) 1 calc PR A 2
H27F H 0.8362 -0.0056 0.3879 0.080 Uiso 0.371(16) 1 calc PR A 2
C10 C 0.73288(19) 0.07577(18) 0.38839(15) 0.0361(10) Uani 1 1 d . . .
H10 H 0.7524 0.0724 0.3634 0.043 Uiso 1 1 calc R . .
C11 C 0.7269(2) 0.12381(19) 0.40600(16) 0.0423(11) Uani 1 1 d . . .
H11 H 0.7428 0.1528 0.3935 0.051 Uiso 1 1 calc R . .
C12 C 0.69763(18) 0.12953(17) 0.44170(14) 0.0335(9) Uani 1 1 d . . .
C13 C 0.6766(2) 0.08612(18) 0.45959(15) 0.0406(11) Uani 1 1 d . . .
H13 H 0.6564 0.0887 0.4843 0.049 Uiso 1 1 calc R . .
C14 C 0.6851(2) 0.03888(18) 0.44126(16) 0.0398(11) Uani 1 1 d . . .
H14 H 0.6715 0.0090 0.4543 0.048 Uiso 1 1 calc R . .
C15 C 0.43093(17) 0.06194(19) 0.28929(14) 0.0338(9) Uani 1 1 d . . .
C16 C 0.44634(17) 0.18578(19) 0.14951(16) 0.0367(10) Uani 1 1 d . . .
H16 H 0.4165 0.2000 0.1369 0.044 Uiso 1 1 calc R . .
C17 C 0.5098(3) 0.2228(3) 0.00005(17) 0.069(2) Uani 1 1 d . . .
H17A H 0.4969 0.2043 -0.0249 0.083 Uiso 1 1 calc R . .
H17B H 0.5478 0.2227 -0.0009 0.083 Uiso 1 1 calc R . .
C18 C 0.5230(2) 0.1501(2) 0.04589(18) 0.0492(13) Uani 1 1 d . . .
H18A H 0.5202 0.1279 0.0212 0.074 Uiso 1 1 calc R . .
H18B H 0.5106 0.1316 0.0707 0.074 Uiso 1 1 calc R . .
H18C H 0.5589 0.1599 0.0501 0.074 Uiso 1 1 calc R . .
C19 C 0.4361(3) 0.1817(3) 0.0358(2) 0.069(2) Uani 1 1 d . . .
H19A H 0.4314 0.1602 0.0109 0.103 Uiso 1 1 calc R . .
H19B H 0.4148 0.2125 0.0335 0.103 Uiso 1 1 calc R . .
H19C H 0.4260 0.1623 0.0609 0.103 Uiso 1 1 calc R . .
C20 C 0.44069(18) 0.1537(2) 0.18352(17) 0.0408(11) Uani 1 1 d . . .
H20 H 0.4075 0.1458 0.1939 0.049 Uiso 1 1 calc R . .
C21 C 0.48358(17) 0.13338(18) 0.20227(14) 0.0314(9) Uani 1 1 d . . .
C22 C 0.53148(17) 0.14506(19) 0.18583(14) 0.0332(9) Uani 1 1 d . . .
H22 H 0.5617 0.1312 0.1980 0.040 Uiso 1 1 calc R . .
C23 C 0.53430(16) 0.17719(18) 0.15155(13) 0.0310(9) Uani 1 1 d . . .
H23 H 0.5671 0.1852 0.1402 0.037 Uiso 1 1 calc R . .
C24 C 0.47928(17) 0.09969(18) 0.23959(14) 0.0332(9) Uani 1 1 d . . .
C1X C 0.6409(5) 0.1904(4) 0.3170(4) 0.063(3) Uani 0.60 1 d PD B 1
C2X C 0.6053(4) 0.1937(4) 0.2855(3) 0.053(2) Uani 0.60 1 d PD B 1
H2X H 0.5827 0.1662 0.2790 0.063 Uiso 0.60 1 calc PR B 1
C3X C 0.6042(5) 0.2391(5) 0.2638(3) 0.063(3) Uani 0.60 1 d PD B 1
C4X C 0.6390(5) 0.2783(4) 0.2700(4) 0.075(4) Uani 0.60 1 d PD B 1
H4X H 0.6381 0.3087 0.2535 0.090 Uiso 0.60 1 calc PR B 1
C5X C 0.6751(6) 0.2714(5) 0.3010(5) 0.080(4) Uani 0.60 1 d PD B 1
C6X C 0.6753(6) 0.2269(4) 0.3256(4) 0.086(5) Uani 0.60 1 d PD B 1
H6X H 0.6994 0.2227 0.3478 0.104 Uiso 0.60 1 calc PR B 1
F1X F 0.6416(4) 0.1449(3) 0.3391(2) 0.089(2) Uani 0.60 1 d PD B 1
F3X F 0.5684(3) 0.2450(3) 0.2332(3) 0.092(3) Uani 0.60 1 d PD B 1
F5X F 0.7075(5) 0.3080(3) 0.3088(4) 0.133(5) Uani 0.60 1 d PD B 1
C1Y C 0.5542(8) 0.2373(8) 0.3856(6) 0.024(4) Uani 0.10 1 d PDU C -1
C2Y C 0.5260(7) 0.1938(8) 0.3767(6) 0.022(4) Uani 0.10 1 d PDU C -1
H2Y H 0.5301 0.1636 0.3931 0.027 Uiso 0.10 1 calc PR C -1
C3Y C 0.4916(8) 0.1947(7) 0.3435(7) 0.025(4) Uani 0.10 1 d PDU C -1
C4Y C 0.4870(11) 0.2376(7) 0.3187(8) 0.025(4) Uani 0.10 1 d PDU C -1
H4Y H 0.4672 0.2365 0.2937 0.029 Uiso 0.10 1 calc PR C -1
C5Y C 0.5115(11) 0.2827(7) 0.3307(8) 0.026(4) Uani 0.10 1 d PDU C -1
C6Y C 0.5487(11) 0.2815(8) 0.3620(8) 0.025(4) Uani 0.10 1 d PDU C -1
H6Y H 0.5699 0.3106 0.3671 0.030 Uiso 0.10 1 calc PR C -1
F1Y F 0.5884(6) 0.2355(7) 0.4161(5) 0.012(3) Uani 0.10 1 d PDU C -1
F3Y F 0.4646(8) 0.1540(7) 0.3354(7) 0.026(4) Uani 0.10 1 d PDU C -1
F5Y F 0.5082(8) 0.3217(6) 0.3058(6) 0.023(4) Uani 0.10 1 d PDU C -1
N1A N 0.8541(4) -0.1741(4) 0.4971(3) 0.063(3) Uani 0.648(9) 1 d PD D 1
O1A O 0.8459(5) -0.1433(7) 0.5164(4) 0.132(5) Uani 0.648(9) 1 d PD D 1
O2A O 0.8739(6) -0.1700(7) 0.4598(4) 0.150(7) Uani 0.648(9) 1 d PD D 1
O3A O 0.8337(6) -0.2144(5) 0.5046(5) 0.153(7) Uani 0.648(9) 1 d PD D 1
O201 O 0.9324(6) -0.0814(7) 0.4502(5) 0.149(5) Uiso 0.648(9) 1 d P D 1
O202 O 0.8168(6) -0.2454(6) 0.5138(5) 0.070(4) Uiso 0.352(9) 1 d P D 2
O203 O 0.7990(6) -0.1985(6) 0.4611(5) 0.079(5) Uiso 0.352(9) 1 d P D 2
O204 O 0.9069(10) -0.1213(11) 0.4518(8) 0.122(8) Uiso 0.352(9) 1 d P D 2
N1B N 0.7181(11) -0.2794(8) 0.3869(9) 0.23(2) Uani 0.475(14) 1 d PD E 1
O1B O 0.7443(8) -0.2433(6) 0.4013(7) 0.147(10) Uani 0.475(14) 1 d PD E 1
O2B O 0.6932(9) -0.2747(9) 0.3541(6) 0.124(8) Uani 0.475(14) 1 d PD E 1
O3B O 0.7185(11) -0.3256(9) 0.3990(12) 0.215(15) Uani 0.475(14) 1 d PD E 1
O206 O 0.7779(7) -0.2885(7) 0.4713(6) 0.121(6) Uiso 0.475(14) 1 d P E 1
O207 O 0.7505(6) -0.2884(6) 0.4299(6) 0.119(6) Uiso 0.525(14) 1 d P E 2
O209 O 0.6840(8) -0.3048(9) 0.3570(7) 0.120(7) Uiso 0.525(14) 1 d P E 2
N1C N 0.8255(5) 0.0206(7) 0.3019(6) 0.127(5) Uani 0.570(11) 1 d PDU F 1
O1C O 0.7785(5) 0.0120(11) 0.2960(7) 0.112(7) Uani 0.570(11) 1 d PDU F 1
O2C O 0.8406(6) 0.0621(7) 0.3210(5) 0.139(6) Uani 0.570(11) 1 d PDU F 1
O3C O 0.8589(5) -0.0112(7) 0.2877(5) 0.138(6) Uani 0.570(11) 1 d PDU F 1
O225 O 0.8435(15) -0.0899(14) 0.2421(12) 0.274(15) Uiso 0.570(11) 1 d P F 1
O213 O 0.883(2) -0.065(2) 0.2713(18) 0.32(3) Uiso 0.430(11) 1 d P F 2
O221 O 0.8306(6) 0.0699(6) 0.4588(5) 0.088(5) Uiso 0.430(11) 1 d P F 2
O3 O 0.7855(15) 0.015(2) 0.2969(16) 0.165(17) Uiso 0.430(11) 1 d P F 2
N1D N 0.6121(3) -0.0640(3) 0.4764(3) 0.069(3) Uani 0.678(9) 1 d PD G 1
O1D O 0.6296(4) -0.0908(3) 0.4522(3) 0.066(2) Uani 0.678(9) 1 d PD G 1
O2D O 0.5735(4) -0.0378(4) 0.4742(3) 0.099(3) Uani 0.678(9) 1 d PD G 1
O3D O 0.6401(3) -0.0472(3) 0.5080(2) 0.076(3) Uani 0.678(9) 1 d PD G 1
O210 O 0.7890(5) 0.1470(5) 0.3019(4) 0.116(4) Uiso 0.678(9) 1 d P G 1
O211 O 0.6372(17) 0.0090(16) 0.5383(14) 0.190(16) Uiso 0.322(9) 1 d P G 2
O240 O 0.6424(8) -0.0789(8) 0.4655(6) 0.061(5) Uiso 0.322(9) 1 d P G 2
O14 O 0.5701(8) -0.0990(8) 0.4393(7) 0.098(7) Uiso 0.322(9) 1 d P G 2
O214 O 0.8621(7) 0.1051(7) 0.3867(5) 0.183(10) Uiso 0.74(3) 1 d P H 1
O7 O 0.8195(3) 0.2441(3) 0.3350(3) 0.083(3) Uiso 0.726(16) 1 d P I 1
O216 O 0.8140(9) -0.2957(9) 0.6432(8) 0.086(8) Uiso 0.274(16) 1 d P I 2
O217 O 0.4125(8) 0.2492(8) -0.0844(7) 0.144(11) Uiso 0.49(3) 1 d P J 1
O218 O 0.9128(19) -0.197(2) 0.3878(15) 0.32(3) Uiso 0.51(3) 1 d P J 2
O222 O 0.8846(5) -0.1535(5) 0.3201(4) 0.174(7) Uiso 0.92(3) 1 d P K 1
O1 O 0.87630(16) -0.2249(2) 0.59369(15) 0.0638(12) Uani 1 1 d . . .
O2 O 0.3471(11) 0.2026(10) -0.1133(9) 0.191(10) Uiso 0.50 1 d P . .
O4 O 0.8465(15) -0.2364(15) 0.3392(12) 0.268(16) Uiso 0.50 1 d P . .
O5 O 0.5000 0.2500 -0.1250 0.192(10) Uiso 1 4 d S . .
O9 O 0.9249(5) 0.0275(5) 0.4658(4) 0.198(5) Uiso 1 1 d . . .
O13 O 0.8154(7) -0.2108(7) 0.2864(6) 0.131(6) Uiso 0.50 1 d P . .

loop_
_atom_site_aniso_label
_atom_site_aniso_U_11
_atom_site_aniso_U_22
_atom_site_aniso_U_33
_atom_site_aniso_U_23
_atom_site_aniso_U_13
_atom_site_aniso_U_12
Pd1 0.0304(2) 0.0363(3) 0.0164(2) 0.000 0.000 0.00771(17)
Pd2 0.02973(19) 0.02418(18) 0.02346(19) 0.00203(11) 0.00318(11) 0.00599(11)
N1 0.0310(18) 0.0331(18) 0.0252(17) 0.0034(14) 0.0017(14) 0.0028(14)
N2 0.0366(19) 0.0255(17) 0.0261(17) 0.0023(13) 0.0001(14) 0.0028(14)
N3 0.038(2) 0.038(2) 0.039(2) 0.0083(17) -0.0004(17) 0.0105(16)
N4 0.055(3) 0.033(2) 0.041(2) -0.0048(17) 0.010(2) 0.004(2)
N5 0.0279(18) 0.045(2) 0.036(2) 0.0100(17) 0.0002(15) -0.0031(16)
N6 0.0268(18) 0.044(2) 0.0335(19) 0.0071(16) -0.0005(15) -0.0039(15)
N7 0.0288(18) 0.0320(18) 0.0269(17) -0.0009(14) 0.0001(14) 0.0035(14)
N8 0.052(3) 0.058(3) 0.0257(19) -0.0113(18) -0.0082(17) 0.020(2)
N9 0.0254(17) 0.045(2) 0.0309(19) 0.0104(16) -0.0015(14) -0.0010(15)
C1 0.036(2) 0.037(2) 0.032(2) 0.0083(18) 0.0047(18) 0.0021(18)
C2 0.031(2) 0.040(2) 0.033(2) 0.0080(18) 0.0046(17) -0.0002(18)
C3 0.031(2) 0.039(2) 0.030(2) 0.0072(18) -0.0015(17) -0.0009(18)
C4 0.035(2) 0.044(2) 0.025(2) 0.0107(18) 0.0015(17) 0.0016(19)
C5 0.030(2) 0.042(2) 0.0246(19) 0.0047(17) 0.0022(16) 0.0023(18)
C6 0.028(2) 0.042(2) 0.032(2) 0.0078(18) 0.0005(17) -0.0013(18)
C7A 0.045(7) 0.056(10) 0.029(5) 0.004(8) -0.013(4) 0.016(7)
C8A 0.052(6) 0.035(5) 0.071(9) -0.014(5) -0.007(6) 0.016(4)
C9A 0.032(5) 0.026(7) 0.065(8) -0.009(5) -0.005(5) -0.013(5)
C25A 0.045(6) 0.046(5) 0.056(7) -0.010(5) -0.017(5) 0.010(4)
C26A 0.071(8) 0.054(5) 0.035(5) -0.012(4) -0.009(5) 0.012(5)
C27A 0.033(4) 0.063(6) 0.061(7) 0.009(6) 0.001(4) 0.002(4)
C7B 0.08(2) 0.07(2) 0.037(11) -0.001(17) -0.011(13) 0.020(16)
C8B 0.051(9) 0.029(7) 0.043(10) 0.007(7) 0.001(8) 0.029(6)
C9B 0.09(3) 0.029(15) 0.14(3) -0.034(16) -0.02(2) 0.025(19)
C25B 0.030(8) 0.060(10) 0.036(7) 0.000(7) -0.002(6) 0.028(7)
C26B 0.049(10) 0.045(8) 0.026(6) -0.010(5) -0.002(6) 0.019(6)
C27B 0.039(8) 0.058(10) 0.062(12) 0.006(9) -0.009(7) -0.009(7)
C10 0.045(3) 0.031(2) 0.033(2) -0.0008(18) 0.012(2) 0.0021(19)
C11 0.057(3) 0.031(2) 0.039(3) -0.0009(19) 0.018(2) -0.003(2)
C12 0.042(2) 0.029(2) 0.029(2) 0.0005(17) 0.0028(18) 0.0067(18)
C13 0.057(3) 0.032(2) 0.033(2) -0.0001(18) 0.016(2) 0.002(2)
C14 0.054(3) 0.029(2) 0.037(2) 0.0029(18) 0.015(2) 0.000(2)
C15 0.029(2) 0.043(2) 0.029(2) 0.0049(18) -0.0013(17) -0.0048(18)
C16 0.023(2) 0.046(3) 0.041(2) 0.008(2) -0.0047(17) 0.0021(18)
C17 0.109(6) 0.077(4) 0.022(2) -0.004(3) 0.005(3) 0.042(4)
C18 0.057(3) 0.050(3) 0.041(3) -0.010(2) -0.001(2) 0.018(3)
C19 0.056(4) 0.092(5) 0.059(4) -0.044(4) -0.026(3) 0.015(3)
C20 0.027(2) 0.051(3) 0.045(3) 0.015(2) -0.0021(19) 0.0014(19)
C21 0.029(2) 0.038(2) 0.028(2) 0.0043(17) -0.0003(16) 0.0012(17)
C22 0.028(2) 0.045(2) 0.027(2) 0.0041(18) -0.0002(16) 0.0055(18)
C23 0.0256(19) 0.043(2) 0.0244(19) 0.0007(17) 0.0017(15) 0.0056(17)
C24 0.029(2) 0.042(2) 0.029(2) 0.0070(18) -0.0009(16) -0.0021(18)
C1X 0.069(7) 0.057(6) 0.062(7) 0.008(5) -0.019(5) -0.001(5)
C2X 0.059(6) 0.058(6) 0.042(5) -0.004(4) 0.000(4) -0.005(5)
C3X 0.077(7) 0.066(7) 0.047(5) -0.004(5) -0.016(5) -0.012(6)
C4X 0.121(11) 0.044(6) 0.060(7) 0.004(5) -0.020(7) -0.016(6)
C5X 0.097(10) 0.064(7) 0.079(8) 0.001(6) -0.030(7) -0.030(7)
C6X 0.133(13) 0.050(6) 0.076(8) -0.009(6) -0.060(9) 0.007(7)
F1X 0.120(7) 0.077(5) 0.069(5) 0.016(4) -0.035(4) -0.001(4)
F3X 0.122(7) 0.072(5) 0.082(5) 0.018(4) -0.050(5) -0.026(4)
F5X 0.193(11) 0.068(5) 0.138(9) 0.018(5) -0.095(8) -0.043(6)
C1Y 0.022(7) 0.027(7) 0.023(7) -0.002(6) -0.005(6) 0.001(6)
C2Y 0.022(4) 0.022(4) 0.022(4) -0.001(3) 0.000(3) 0.001(3)
C3Y 0.026(7) 0.027(6) 0.023(7) 0.000(6) 0.000(6) 0.002(6)
C4Y 0.025(5) 0.025(4) 0.024(5) 0.001(3) 0.001(3) -0.001(3)
C5Y 0.023(7) 0.028(6) 0.029(7) 0.002(6) -0.002(6) 0.001(6)
C6Y 0.022(8) 0.024(7) 0.028(8) 0.002(6) -0.004(6) -0.003(7)
F1Y 0.009(4) 0.011(4) 0.015(4) -0.001(3) -0.003(3) 0.003(3)
F3Y 0.028(5) 0.025(5) 0.026(5) -0.002(3) 0.000(3) 0.000(3)
F5Y 0.022(4) 0.024(4) 0.024(4) 0.004(3) 0.002(3) 0.003(3)
N1A 0.056(5) 0.064(6) 0.068(6) -0.006(5) -0.016(5) 0.010(4)
O1A 0.084(8) 0.231(18) 0.082(8) 0.014(9) -0.021(6) 0.012(9)
O2A 0.163(13) 0.211(17) 0.075(7) 0.008(8) -0.019(8) 0.091(12)
O3A 0.200(15) 0.097(9) 0.163(13) -0.075(9) 0.098(12) -0.037(9)
N1B 0.18(3) 0.13(3) 0.39(7) -0.07(3) -0.05(4) 0.10(2)
O1B 0.18(2) 0.065(9) 0.19(2) 0.020(11) -0.101(16) -0.013(10)
O2B 0.125(14) 0.119(16) 0.128(14) -0.039(12) -0.065(11) 0.072(13)
O3B 0.18(3) 0.123(19) 0.34(4) 0.02(2) 0.04(3) 0.052(18)
N1C 0.083(8) 0.152(12) 0.146(11) 0.080(9) 0.039(8) 0.021(8)
O1C 0.041(5) 0.187(15) 0.108(10) 0.065(9) 0.033(5) 0.022(6)
O2C 0.130(11) 0.135(12) 0.154(13) 0.055(10) 0.042(9) -0.022(9)
O3C 0.063(7) 0.216(15) 0.134(11) 0.048(10) 0.013(7) 0.015(8)
N1D 0.068(6) 0.071(6) 0.070(6) 0.033(5) 0.022(5) 0.022(5)
O1D 0.097(6) 0.050(4) 0.051(4) 0.012(3) 0.004(5) -0.001(4)
O2D 0.086(6) 0.106(7) 0.105(7) -0.029(6) -0.020(5) 0.029(5)
O3D 0.081(5) 0.079(5) 0.069(5) 0.033(4) -0.023(4) -0.009(4)
O1 0.044(2) 0.089(3) 0.059(3) -0.017(2) -0.0097(19) 0.013(2)

loop_
_atom_type_symbol
_atom_type_description
_atom_type_scat_dispersion_real
_atom_type_scat_dispersion_imag
_atom_type_scat_source
C C 0.0033 0.0016 'International Tables Vol C Tables 4.2.6.8 and 6.1.1.4'
H H 0.0000 0.0000 'International Tables Vol C Tables 4.2.6.8 and 6.1.1.4'
N N 0.0061 0.0033 'International Tables Vol C Tables 4.2.6.8 and 6.1.1.4'
O O 0.0106 0.0060 'International Tables Vol C Tables 4.2.6.8 and 6.1.1.4'
F F 0.0171 0.0103 'International Tables Vol C Tables 4.2.6.8 and 6.1.1.4'
Pd Pd -0.9988 1.0072 'International Tables Vol C Tables 4.2.6.8 and 6.1.1.4'

loop_
_geom_angle_atom_site_label_1
_geom_angle_atom_site_label_2
_geom_angle_atom_site_label_3
_geom_angle
_geom_angle_site_symmetry_1
_geom_angle_site_symmetry_3
N7 Pd1 N7 85.4(2) . 6_554
N7 Pd1 N8 179.35(18) . 6_554
N7 Pd1 N8 94.37(17) 6_554 6_554
N7 Pd1 N8 94.37(17) . .
N7 Pd1 N8 179.35(18) 6_554 .
N8 Pd1 N8 85.9(3) 6_554 .
N1 Pd2 N2 85.65(15) . .
N1 Pd2 N3 179.31(17) . .
N2 Pd2 N3 94.55(16) . .
N1 Pd2 N4 94.13(17) . .
N2 Pd2 N4 178.05(17) . .
N3 Pd2 N4 85.65(19) . .
C1 N1 C5 119.1(4) . .
C1 N1 Pd2 119.8(3) . .
C5 N1 Pd2 120.8(3) . .
C10 N2 C14 118.9(4) . .
C10 N2 Pd2 121.7(3) . .
C14 N2 Pd2 119.1(3) . .
C25B N3 C27A 78.0(10) . .
C25B N3 C7A 124.0(10) . .
C27A N3 C7A 116.4(10) . .
C25B N3 C7B 111.3(17) . .
C27A N3 C7B 131.7(17) . .
C7A N3 C7B 19.3(15) . .
C25B N3 C25A 32.5(8) . .
C27A N3 C25A 110.4(7) . .
C7A N3 C25A 105.2(8) . .
C7B N3 C25A 87.5(14) . .
C25B N3 C27B 107.3(11) . .
C27A N3 C27B 35.3(8) . .
C7A N3 C27B 83.6(11) . .
C7B N3 C27B 101.6(16) . .
C25A N3 C27B 135.9(9) . .
C25B N3 Pd2 111.8(6) . .
C27A N3 Pd2 108.9(5) . .
C7A N3 Pd2 112.6(9) . .
C7B N3 Pd2 110.4(18) . .
C25A N3 Pd2 102.2(5) . .
C27B N3 Pd2 114.1(7) . .
C9B N4 C8A 116(2) . .
C9B N4 C26B 132(3) . .
C8A N4 C26B 77.8(9) . .
C9B N4 C9A 7(3) . .
C8A N4 C9A 117.7(12) . .
C26B N4 C9A 124.9(12) . .
C9B N4 C26A 105(3) . .
C8A N4 C26A 107.9(8) . .
C26B N4 C26A 32.8(7) . .
C9A N4 C26A 98.4(11) . .
C9B N4 C8B 95(3) . .
C8A N4 C8B 28.1(7) . .
C26B N4 C8B 105.8(9) . .
C9A N4 C8B 98.9(12) . .
C26A N4 C8B 134.2(8) . .
C9B N4 Pd2 108(2) . .
C8A N4 Pd2 108.9(5) . .
C26B N4 Pd2 110.1(7) . .
C9A N4 Pd2 112.4(10) . .
C26A N4 Pd2 111.0(4) . .
C8B N4 Pd2 100.8(7) . .
C6 N5 C15 114.8(4) . .
C15 N6 C24 115.1(4) . .
C16 N7 C23 118.5(4) . .
C16 N7 Pd1 121.4(3) . .
C23 N7 Pd1 119.9(3) . .
C18 N8 C19 109.0(5) . .
C18 N8 C17 107.9(4) . .
C19 N8 C17 111.3(5) . .
C18 N8 Pd1 113.0(3) . .
C19 N8 Pd1 109.8(3) . .
C17 N8 Pd1 105.9(4) . .
C24 N9 C6 114.7(4) . .
N1 C1 C2 122.1(4) . .
C1 C2 C3 119.0(4) . .
C4 C3 C2 118.9(4) . .
C4 C3 C6 121.3(4) . .
C2 C3 C6 119.8(4) . .
C5 C4 C3 119.2(4) . .
N1 C5 C4 121.7(4) . .
N5 C6 N9 125.2(4) . .
N5 C6 C3 118.0(4) . .
N9 C6 C3 116.8(4) . .
N4 C8A C25A 104.8(10) . .
C8A C25A N3 110.4(9) . .
C25B C8B N4 111.4(11) . .
N3 C25B C8B 104.5(13) . .
N2 C10 C11 121.8(4) . .
C12 C11 C10 119.8(4) . .
C11 C12 C13 118.2(4) . .
C11 C12 C15 121.7(4) . 16_656
C13 C12 C15 120.1(4) . 16_656
C14 C13 C12 119.5(4) . .
N2 C14 C13 121.8(4) . .
N6 C15 N5 125.4(4) . .
N6 C15 C12 117.0(4) . 11_666
N5 C15 C12 117.6(4) . 11_666
N7 C16 C20 122.3(4) . .
N8 C17 C17 108.2(4) . 6_554
C21 C20 C16 119.3(4) . .
C20 C21 C22 118.9(4) . .
C20 C21 C24 121.1(4) . .
C22 C21 C24 120.1(4) . .
C23 C22 C21 118.7(4) . .
N7 C23 C22 122.3(4) . .
N6 C24 N9 124.7(4) . .
N6 C24 C21 117.7(4) . .
N9 C24 C21 117.6(4) . .
C6X C1X C2X 124.0(10) . .
C6X C1X F1X 119.9(10) . .
C2X C1X F1X 116.0(9) . .
C1X C2X C3X 116.1(10) . .
F3X C3X C2X 118.4(9) . .
F3X C3X C4X 118.0(10) . .
C2X C3X C4X 123.5(10) . .
C5X C4X C3X 117.1(11) . .
F5X C5X C4X 119.1(11) . .
F5X C5X C6X 119.9(11) . .
C4X C5X C6X 120.9(10) . .
C1X C6X C5X 118.2(11) . .
F1Y C1Y C2Y 118.9(14) . .
F1Y C1Y C6Y 119.9(14) . .
C2Y C1Y C6Y 121.2(12) . .
C1Y C2Y C3Y 119.1(13) . .
F3Y C3Y C4Y 120.1(14) . .
F3Y C3Y C2Y 119.3(14) . .
C4Y C3Y C2Y 120.6(12) . .
C3Y C4Y C5Y 119.3(13) . .
F5Y C5Y C6Y 120.3(15) . .
F5Y C5Y C4Y 117.7(15) . .
C6Y C5Y C4Y 119.9(13) . .
C1Y C6Y C5Y 118.6(13) . .
O1A N1A O3A 118.1(14) . .
O1A N1A O2A 124.1(15) . .
O3A N1A O2A 115.5(14) . .
O2B N1B O1B 122(3) . .
O2B N1B O3B 111(3) . .
O1B N1B O3B 127(3) . .
O1C N1C O3C 119.5(19) . .
O1C N1C O2C 121(2) . .
O3C N1C O2C 119.7(17) . .
O1D N1D O2D 129.5(12) . .
O1D N1D O3D 120.0(11) . .
O2D N1D O3D 108.3(9) . .

loop_
_geom_bond_atom_site_label_1
_geom_bond_atom_site_label_2
_geom_bond_distance
_geom_bond_site_symmetry_2
Pd1 N7 2.036(4) .
Pd1 N7 2.036(4) 6_554
Pd1 N8 2.057(4) 6_554
Pd1 N8 2.057(4) .
Pd2 N1 2.031(4) .
Pd2 N2 2.034(4) .
Pd2 N3 2.056(4) .
Pd2 N4 2.058(4) .
N1 C1 1.343(6) .
N1 C5 1.349(5) .
N2 C10 1.334(6) .
N2 C14 1.343(6) .
N3 C25B 1.421(15) .
N3 C27A 1.432(10) .
N3 C7A 1.44(3) .
N3 C7B 1.55(5) .
N3 C25A 1.560(11) .
N3 C27B 1.628(17) .
N4 C9B 1.30(5) .
N4 C8A 1.409(11) .
N4 C26B 1.433(14) .
N4 C9A 1.489(18) .
N4 C26A 1.598(11) .
N4 C8B 1.698(17) .
N5 C6 1.331(6) .
N5 C15 1.335(6) .
N6 C15 1.329(6) .
N6 C24 1.337(6) .
N7 C16 1.337(6) .
N7 C23 1.344(5) .
N8 C18 1.486(7) .
N8 C19 1.499(8) .
N8 C17 1.504(8) .
N9 C24 1.340(6) .
N9 C6 1.342(6) .
C1 C2 1.378(7) .
C2 C3 1.391(6) .
C3 C4 1.384(6) .
C3 C6 1.485(6) .
C4 C5 1.382(6) .
C8A C25A 1.519(19) .
C8B C25B 1.45(3) .
C10 C11 1.381(7) .
C11 C12 1.378(7) .
C12 C13 1.381(7) .
C12 C15 1.491(6) 16_656
C13 C14 1.381(7) .
C15 C12 1.491(6) 11_666
C16 C20 1.376(7) .
C17 C17 1.508(13) 6_554
C20 C21 1.374(6) .
C21 C22 1.388(6) .
C21 C24 1.483(6) .
C22 C23 1.379(6) .
C1X C6X 1.337(15) .
C1X C2X 1.371(14) .
C1X F1X 1.376(11) .
C2X C3X 1.371(14) .
C3X F3X 1.356(11) .
C3X C4X 1.381(15) .
C4X C5X 1.377(16) .
C5X F5X 1.299(11) .
C5X C6X 1.401(17) .
C1Y F1Y 1.321(15) .
C1Y C2Y 1.379(15) .
C1Y C6Y 1.385(16) .
C2Y C3Y 1.387(15) .
C3Y F3Y 1.298(15) .
C3Y C4Y 1.374(16) .
C4Y C5Y 1.392(16) .
C5Y F5Y 1.291(15) .
C5Y C6Y 1.392(16) .
N1A O1A 1.034(13) .
N1A O3A 1.199(13) .
N1A O2A 1.304(13) .
N1B O2B 1.237(18) .
N1B O1B 1.249(17) .
N1B O3B 1.266(18) .
N1C O1C 1.259(18) .
N1C O3C 1.283(16) .
N1C O2C 1.304(16) .
N1D O1D 1.136(10) .
N1D O2D 1.218(10) .
N1D O3D 1.320(11) .

loop_
_geom_torsion_atom_site_label_1
_geom_torsion_atom_site_label_2
_geom_torsion_atom_site_label_3
_geom_torsion_atom_site_label_4
_geom_torsion
_geom_torsion_site_symmetry_1
_geom_torsion_site_symmetry_4
N2 Pd2 N1 C1 -89.5(4) . .
N3 Pd2 N1 C1 17(16) . .
N4 Pd2 N1 C1 88.6(4) . .
N2 Pd2 N1 C5 84.4(4) . .
N3 Pd2 N1 C5 -169(100) . .
N4 Pd2 N1 C5 -97.6(4) . .
N1 Pd2 N2 C10 -85.1(4) . .
N3 Pd2 N2 C10 95.6(4) . .
N4 Pd2 N2 C10 -169(5) . .
N1 Pd2 N2 C14 89.4(4) . .
N3 Pd2 N2 C14 -90.0(4) . .
N4 Pd2 N2 C14 6(6) . .
N1 Pd2 N3 C25B 92(16) . .
N2 Pd2 N3 C25B -161.3(11) . .
N4 Pd2 N3 C25B 20.6(11) . .
N1 Pd2 N3 C27A 176(100) . .
N2 Pd2 N3 C27A -77.0(7) . .
N4 Pd2 N3 C27A 104.9(7) . .
N1 Pd2 N3 C7A -53(16) . .
N2 Pd2 N3 C7A 53.7(8) . .
N4 Pd2 N3 C7A -124.4(8) . .
N1 Pd2 N3 C7B -32(16) . .
N2 Pd2 N3 C7B 74.3(15) . .
N4 Pd2 N3 C7B -103.8(15) . .
N1 Pd2 N3 C25A 59(16) . .
N2 Pd2 N3 C25A 166.1(6) . .
N4 Pd2 N3 C25A -11.9(6) . .
N1 Pd2 N3 C27B -146(16) . .
N2 Pd2 N3 C27B -39.4(10) . .
N4 Pd2 N3 C27B 142.5(10) . .
N1 Pd2 N4 C9B -72(3) . .
N2 Pd2 N4 C9B 12(6) . .
N3 Pd2 N4 C9B 108(3) . .
N1 Pd2 N4 C8A 161.3(8) . .
N2 Pd2 N4 C8A -115(5) . .
N3 Pd2 N4 C8A -19.3(8) . .
N1 Pd2 N4 C26B 77.8(9) . .
N2 Pd2 N4 C26B 161(5) . .
N3 Pd2 N4 C26B -102.9(9) . .
N1 Pd2 N4 C9A -66.4(11) . .
N2 Pd2 N4 C9A 17(6) . .
N3 Pd2 N4 C9A 113.0(11) . .
N1 Pd2 N4 C26A 42.7(6) . .
N2 Pd2 N4 C26A 126(5) . .
N3 Pd2 N4 C26A -138.0(6) . .
N1 Pd2 N4 C8B -170.8(7) . .
N2 Pd2 N4 C8B -87(5) . .
N3 Pd2 N4 C8B 8.5(7) . .
N7 Pd1 N7 C16 90.4(4) 6_554 .
N8 Pd1 N7 C16 158(24) 6_554 .
N8 Pd1 N7 C16 -89.0(4) . .
N7 Pd1 N7 C23 -84.2(3) 6_554 .
N8 Pd1 N7 C23 -16(15) 6_554 .
N8 Pd1 N7 C23 96.4(4) . .
N7 Pd1 N8 C18 -46.8(4) . .
N7 Pd1 N8 C18 -115(15) 6_554 .
N8 Pd1 N8 C18 132.6(5) 6_554 .
N7 Pd1 N8 C19 75.0(4) . .
N7 Pd1 N8 C19 7(16) 6_554 .
N8 Pd1 N8 C19 -105.6(5) 6_554 .
N7 Pd1 N8 C17 -164.7(4) . .
N7 Pd1 N8 C17 127(15) 6_554 .
N8 Pd1 N8 C17 14.7(3) 6_554 .
C5 N1 C1 C2 -0.6(7) . .
Pd2 N1 C1 C2 173.3(4) . .
N1 C1 C2 C3 0.7(8) . .
C1 C2 C3 C4 -0.2(7) . .
C1 C2 C3 C6 -179.5(5) . .
C2 C3 C4 C5 -0.3(7) . .
C6 C3 C4 C5 179.0(5) . .
C1 N1 C5 C4 0.1(7) . .
Pd2 N1 C5 C4 -173.8(4) . .
C3 C4 C5 N1 0.4(7) . .
C15 N5 C6 N9 -0.3(7) . .
C15 N5 C6 C3 178.6(4) . .
C24 N9 C6 N5 -0.4(7) . .
C24 N9 C6 C3 -179.2(4) . .
C4 C3 C6 N5 -180.0(5) . .
C2 C3 C6 N5 -0.7(7) . .
C4 C3 C6 N9 -1.0(7) . .
C2 C3 C6 N9 178.3(5) . .
C9B N4 C8A C25A -76(3) . .
C26B N4 C8A C25A 152.8(13) . .
C9A N4 C8A C25A -83.9(13) . .
C26A N4 C8A C25A 166.1(10) . .
C8B N4 C8A C25A -31.6(15) . .
Pd2 N4 C8A C25A 45.6(12) . .
N4 C8A C25A N3 -59.3(14) . .
C25B N3 C25A C8A -70.6(17) . .
C27A N3 C25A C8A -74.9(12) . .
C7A N3 C25A C8A 158.7(13) . .
C7B N3 C25A C8A 151(2) . .
C27B N3 C25A C8A -104.7(15) . .
Pd2 N3 C25A C8A 40.8(11) . .
C9B N4 C8B C25B -147(3) . .
C8A N4 C8B C25B 72.4(18) . .
C26B N4 C8B C25B 76.9(17) . .
C9A N4 C8B C25B -152.8(16) . .
C26A N4 C8B C25B 96.1(17) . .
Pd2 N4 C8B C25B -37.8(15) . .
C27A N3 C25B C8B -152.5(15) . .
C7A N3 C25B C8B 93.6(15) . .
C7B N3 C25B C8B 77(2) . .
C25A N3 C25B C8B 31.6(14) . .
C27B N3 C25B C8B -172.5(15) . .
Pd2 N3 C25B C8B -46.7(16) . .
N4 C8B C25B N3 55.8(18) . .
C14 N2 C10 C11 -0.9(8) . .
Pd2 N2 C10 C11 173.5(4) . .
N2 C10 C11 C12 -1.6(8) . .
C10 C11 C12 C13 2.2(8) . .
C10 C11 C12 C15 -177.1(5) . 16_656
C11 C12 C13 C14 -0.4(8) . .
C15 C12 C13 C14 179.0(5) 16_656 .
C10 N2 C14 C13 2.9(8) . .
Pd2 N2 C14 C13 -171.7(4) . .
C12 C13 C14 N2 -2.2(9) . .
C24 N6 C15 N5 -1.2(7) . .
C24 N6 C15 C12 179.1(4) . 11_666
C6 N5 C15 N6 1.1(7) . .
C6 N5 C15 C12 -179.2(4) . 11_666
C23 N7 C16 C20 0.2(7) . .
Pd1 N7 C16 C20 -174.4(4) . .
C18 N8 C17 C17 -163.0(7) . 6_554
C19 N8 C17 C17 77.6(8) . 6_554
Pd1 N8 C17 C17 -41.7(8) . 6_554
N7 C16 C20 C21 0.7(8) . .
C16 C20 C21 C22 -1.1(8) . .
C16 C20 C21 C24 178.5(5) . .
C20 C21 C22 C23 0.8(7) . .
C24 C21 C22 C23 -178.9(4) . .
C16 N7 C23 C22 -0.6(7) . .
Pd1 N7 C23 C22 174.2(4) . .
C21 C22 C23 N7 0.1(7) . .
C15 N6 C24 N9 0.4(7) . .
C15 N6 C24 C21 -178.6(4) . .
C6 N9 C24 N6 0.3(7) . .
C6 N9 C24 C21 179.3(4) . .
C20 C21 C24 N6 -2.6(7) . .
C22 C21 C24 N6 177.0(4) . .
C20 C21 C24 N9 178.3(5) . .
C22 C21 C24 N9 -2.1(7) . .
C6X C1X C2X C3X -4(2) . .
F1X C1X C2X C3X 179.3(11) . .
C1X C2X C3X F3X -177.8(11) . .
C1X C2X C3X C4X 5.5(19) . .
F3X C3X C4X C5X -179.7(13) . .
C2X C3X C4X C5X -3(2) . .
C3X C4X C5X F5X -177.8(15) . .
C3X C4X C5X C6X -1(2) . .
C2X C1X C6X C5X 0(2) . .
F1X C1X C6X C5X 176.7(13) . .
F5X C5X C6X C1X 179.1(16) . .
C4X C5X C6X C1X 3(2) . .
F1Y C1Y C2Y C3Y -177(2) . .
C6Y C1Y C2Y C3Y 0(2) . .
C1Y C2Y C3Y F3Y -179(2) . .
C1Y C2Y C3Y C4Y 2.5(19) . .
F3Y C3Y C4Y C5Y 173(3) . .
C2Y C3Y C4Y C5Y -9(4) . .
C3Y C4Y C5Y F5Y 177(3) . .
C3Y C4Y C5Y C6Y 13(5) . .
F1Y C1Y C6Y C5Y -179(3) . .
C2Y C1Y C6Y C5Y 4(4) . .
F5Y C5Y C6Y C1Y -174(3) . .
C4Y C5Y C6Y C1Y -11(5) . .
